data_7114791
loop_
_publ_author_name
'Ohkita, Masakazu'
'Suzuki, Takanori'
'Tsuji, Takashi'
'Nakatani, Keitaro'

_publ_section_title
;
 Crystal engineering using very short and linear C(sp)--H&#x22EF;N
 hydrogen bonds: formation of head-to-tail straight tapes and their
 assembly into nonlinear optical polar crystals
;
_journal_issue 16
_journal_name_full 'Chemical Communications'
_journal_page_first 1454
_journal_paper_doi 10.1039/b103689k
_journal_year 2001
_chemical_formula_moiety 'C7 H5 N '
_chemical_formula_sum 'C7 H5 N'
_chemical_formula_weight 103.12
_space_group_IT_number 15
_symmetry_cell_setting monoclinic
_symmetry_Int_Tables_number 15
_symmetry_space_group_name_Hall '-C 2yc'
_symmetry_space_group_name_H-M 'C 1 2/c 1'
_audit_creation_date 'Fri Feb 23 19:48:27 2001'
_audit_creation_method 'by teXsan'
_cell_angle_alpha 90
_cell_angle_beta 116.90(4)
_cell_angle_gamma 90
_cell_formula_units_Z 4
_cell_length_a 9.800(5)
_cell_length_b 8.684(5)
_cell_length_c 7.334(4)
_cell_measurement_temperature 193.2
_cell_volume 556.6(6)
_computing_cell_refinement S
_computing_data_collection S
_computing_data_reduction 'teXsan Ver. 1.10'
_computing_publication_material 'teXsan Ver. 1.10'
_computing_structure_refinement 'teXsan Ver. 1.10'
_computing_structure_solution MITHRIL90
_diffrn_measured_fraction_theta_full 0.9337
_diffrn_measured_fraction_theta_max 0.9337
_diffrn_measurement_device_type 'Rigaku/MSC Mercury CCD'
_diffrn_measurement_method \w
_diffrn_radiation_type 'Mo K\a'
_diffrn_radiation_wavelength 0.7107
_diffrn_reflns_av_R_equivalents 0.028
_diffrn_reflns_limit_h_max 12
_diffrn_reflns_limit_h_min 0
_diffrn_reflns_limit_k_max 11
_diffrn_reflns_limit_k_min 0
_diffrn_reflns_limit_l_max 8
_diffrn_reflns_limit_l_min -9
_diffrn_reflns_number 1480
_diffrn_reflns_theta_full 27.09
_diffrn_reflns_theta_max 27.09
_exptl_absorpt_coefficient_mu 0.074
_exptl_absorpt_correction_type none
_exptl_crystal_colour colorless
_exptl_crystal_density_diffrn 1.231
_exptl_crystal_density_method 'not measured'
_exptl_crystal_description rod
_exptl_crystal_size_max 0.600
_exptl_crystal_size_mid 0.200
_exptl_crystal_size_min 0.200
_refine_diff_density_max 0.42
_refine_diff_density_min -0.18
_refine_ls_extinction_method none
_refine_ls_goodness_of_fit_ref 3.362
_refine_ls_hydrogen_treatment noref
_refine_ls_number_parameters 39
_refine_ls_number_reflns 456
_refine_ls_R_factor_gt 0.0846
_refine_ls_shift/su_max 0.0053
_refine_ls_structure_factor_coef F
_refine_ls_weighting_details 'w = 1/[\s^2^(Fo) + 0.00063|Fo|^2^]'
_refine_ls_weighting_scheme calc
_refine_ls_wR_factor_ref 0.1138
_reflns_number_gt 456
_reflns_number_total 577
_reflns_threshold_expression F^2^>3.0\s(F^2^)
_cod_data_source_file b103689k.txt
_cod_data_source_block 4-ethynylpyridine_-80_degr
_cod_original_formula_sum 'C7 H5 N '
_cod_database_code 7114791

loop_
_symmetry_equiv_pos_as_xyz
x,y,z
-x,y,1/2-z
-x,-y,-z
x,-y,1/2+z
1/2+x,1/2+y,z
1/2-x,1/2+y,1/2-z
1/2-x,1/2-y,-z
1/2+x,1/2-y,1/2+z

loop_
_atom_site_label
_atom_site_type_symbol
_atom_site_fract_x
_atom_site_fract_y
_atom_site_fract_z
_atom_site_U_iso_or_equiv
_atom_site_adp_type
_atom_site_occupancy
_atom_site_calc_flag
_atom_site_refinement_flags
N1 N 0.5000 0.8112(2) -0.2500 0.0663(5) Uani 1.00 d S
C1 C 0.6269(2) 0.8910(2) -0.2025(3) 0.0631(4) Uani 1.00 d .
C2 C 0.6335(2) 1.0491(2) -0.2001(3) 0.0523(4) Uani 1.00 d .
C3 C 0.5000 1.1323(2) -0.2500 0.0449(5) Uani 1.00 d S
C4 C 0.5000 1.2967(2) -0.2500 0.0488(5) Uani 1.00 d S
C5 C 0.5000 1.4335(2) -0.2500 0.0604(6) Uani 1.00 d S
H1 H 0.7193 0.8361 -0.1680 0.0698 Uiso 1.00 calc .
H2 H 0.7290 1.0995 -0.1641 0.0578 Uiso 1.00 calc .
H3 H 0.5000 1.5434 -0.2500 0.0667 Uiso 1.00 calc S

loop_
_atom_site_aniso_label
_atom_site_aniso_U_11
_atom_site_aniso_U_22
_atom_site_aniso_U_33
_atom_site_aniso_U_12
_atom_site_aniso_U_13
_atom_site_aniso_U_23
N1 0.111(1) 0.0321(9) 0.0777(10) 0.0000 0.0616(8) 0.0000
C1 0.0854(9) 0.0383(7) 0.0786(9) 0.0147(7) 0.0484(7) 0.0081(7)
C2 0.0584(8) 0.0381(7) 0.0642(9) 0.0034(6) 0.0311(6) 0.0033(6)
C3 0.0555(9) 0.0310(9) 0.0480(9) 0.0000 0.0233(7) 0.0000
C4 0.0491(9) 0.0348(9) 0.059(1) 0.0000 0.0217(8) 0.0000
C5 0.060(1) 0.0311(10) 0.087(2) 0.0000 0.031(1) 0.0000

loop_
_atom_type_symbol
_atom_type_description
_atom_type_scat_dispersion_real
_atom_type_scat_dispersion_imag
_atom_type_scat_source
C C 0.003 0.002
;International Tables for Crystallography
(1992, Vol. C, Tables 4.2.6.8 and 6.1.1.1)
;
H H 0.000 0.000
;International Tables for Crystallography
(1992, Vol. C, Table 6.1.1.2)
;
N N 0.006 0.003
;International Tables for Crystallography
(1992, Vol. C, Tables 4.2.6.8 and 6.1.1.1)
;

loop_
_geom_angle_atom_site_label_1
_geom_angle_atom_site_label_2
_geom_angle_atom_site_label_3
_geom_angle
_geom_angle_site_symmetry_2
_geom_angle_site_symmetry_3
_geom_angle_publ_flag
C1 N1 C1 116.9(2) 1_555 2_654 yes
N1 C1 C2 124.0(2) 1_555 1_555 yes
C1 C2 C3 118.8(2) 1_555 1_555 yes
C2 C3 C2 117.4(2) 1_555 2_654 yes
C2 C3 C4 121.28(10) 1_555 1_555 yes
C2 C3 C4 121.28(10) 2_654 1_555 yes
C3 C4 C5 180.0 1_555 1_555 yes

loop_
_geom_bond_atom_site_label_1
_geom_bond_atom_site_label_2
_geom_bond_distance
_geom_bond_site_symmetry_2
_geom_bond_publ_flag
N1 C1 1.325(2) . yes
N1 C1 1.325(2) 2_654 yes
C1 C2 1.374(3) . yes
C2 C3 1.391(2) . yes
C3 C4 1.428(3) . yes
C4 C5 1.188(3) . yes

loop_
_geom_contact_atom_site_label_1
_geom_contact_atom_site_label_2
_geom_contact_distance
_geom_contact_site_symmetry_2
N1 C5 3.279(3) 1_545

loop_
_geom_torsion_atom_site_label_1
_geom_torsion_atom_site_label_2
_geom_torsion_atom_site_label_3
_geom_torsion_atom_site_label_4
_geom_torsion
_geom_torsion_site_symmetry_1
_geom_torsion_site_symmetry_2
_geom_torsion_site_symmetry_3
_geom_torsion_site_symmetry_4
_geom_torsion_publ_flag
N1 C1 C2 C3 0.1(3) 1_555 1_555 1_555 1_555 yes
N1 C1 C2 C3 0.1(3) 1_555 2_654 2_654 1_555 yes
C1 N1 C1 C2 0.0(1) 1_555 1_555 2_654 2_654 yes
C1 C2 C3 C2 0.0(1) 1_555 1_555 1_555 2_654 yes
C1 C2 C3 C4 180.0(1) 1_555 1_555 1_555 1_555 yes
